data_4082651
loop_
_publ_author_name
'Uhl, Werner'
'Appelt, Christian'
'Backs, Jana'
'Westenberg, Hauke'
'Wollschl\"ager, Agnes'
'Tannert, Jens'

_publ_section_title
;
 Al/P-Based Frustrated Lewis Pairs: Limitations of Their Synthesis by
 Hydroalumination and Formation of Dialkylaluminum Hydride Adducts
;
_journal_issue 5
_journal_name_full Organometallics
_journal_page_first 1212
_journal_paper_doi 10.1021/om4012246
_journal_volume 33
_journal_year 2014
_chemical_formula_sum 'C40 H61 Al2 P'
_chemical_formula_weight 626.82
_chemical_name_systematic
; 
 ? 
;
_space_group_IT_number 2
_symmetry_cell_setting triclinic
_symmetry_space_group_name_Hall '-P 1'
_symmetry_space_group_name_H-M 'P -1'
_atom_sites_solution_hydrogens geom
_atom_sites_solution_primary direct
_atom_sites_solution_secondary difmap
_audit_creation_method SHELXL-97
_cell_angle_alpha 110.5730(10)
_cell_angle_beta 102.2030(10)
_cell_angle_gamma 94.3930(10)
_cell_formula_units_Z 4
_cell_length_a 11.3168(2)
_cell_length_b 17.7183(3)
_cell_length_c 22.2271(3)
_cell_measurement_reflns_used 6317
_cell_measurement_temperature 153(2)
_cell_measurement_theta_max 72.50
_cell_measurement_theta_min 2.77
_cell_volume 4022.52(12)
_computing_cell_refinement 'Bruker SAINT+'
_computing_data_collection 'Bruker SMART'
_computing_data_reduction 'Bruker SHELXTL'
_computing_molecular_graphics 'Bruker SHELXTL'
_computing_publication_material 'Bruker SHELXTL'
_computing_structure_refinement 'SHELXL-97 (Sheldrick, 2008)'
_computing_structure_solution 'SHELXS-97 (Sheldrick, 2008)'
_diffrn_ambient_temperature 153(2)
_diffrn_measured_fraction_theta_full 0.908
_diffrn_measured_fraction_theta_max 0.908
_diffrn_measurement_device_type 'CCD area detector'
_diffrn_measurement_method 'omega scans'
_diffrn_radiation_monochromator graphite
_diffrn_radiation_source 'rotating anode'
_diffrn_radiation_type CuK\a
_diffrn_radiation_wavelength 1.54178
_diffrn_reflns_av_R_equivalents 0.0242
_diffrn_reflns_av_sigmaI/netI 0.0307
_diffrn_reflns_limit_h_max 13
_diffrn_reflns_limit_h_min -13
_diffrn_reflns_limit_k_max 20
_diffrn_reflns_limit_k_min -20
_diffrn_reflns_limit_l_max 26
_diffrn_reflns_limit_l_min -26
_diffrn_reflns_number 22962
_diffrn_reflns_theta_full 65.99
_diffrn_reflns_theta_max 65.99
_diffrn_reflns_theta_min 2.20
_exptl_absorpt_coefficient_mu 1.189
_exptl_absorpt_correction_T_max 0.9005
_exptl_absorpt_correction_T_min 0.7474
_exptl_absorpt_correction_type empirical
_exptl_absorpt_process_details SADABS
_exptl_crystal_colour colourless
_exptl_crystal_density_diffrn 1.035
_exptl_crystal_density_method 'not measured'
_exptl_crystal_description block
_exptl_crystal_F_000 1368
_exptl_crystal_size_max 0.26
_exptl_crystal_size_mid 0.14
_exptl_crystal_size_min 0.09
_refine_diff_density_max 0.881
_refine_diff_density_min -1.073
_refine_diff_density_rms 0.049
_refine_ls_extinction_method none
_refine_ls_goodness_of_fit_ref 1.030
_refine_ls_hydrogen_treatment mixed
_refine_ls_matrix_type full
_refine_ls_number_parameters 1003
_refine_ls_number_reflns 12712
_refine_ls_number_restraints 1088
_refine_ls_restrained_S_all 1.112
_refine_ls_R_factor_all 0.0624
_refine_ls_R_factor_gt 0.0541
_refine_ls_shift/su_max 0.000
_refine_ls_shift/su_mean 0.000
_refine_ls_structure_factor_coef Fsqd
_refine_ls_weighting_details 'calc w=1/[\s^2^(Fo^2^)+(0.0614P)^2^+3.4357P] where P=(Fo^2^+2Fc^2^)/3'
_refine_ls_weighting_scheme calc
_refine_ls_wR_factor_gt 0.1346
_refine_ls_wR_factor_ref 0.1417
_reflns_number_gt 10977
_reflns_number_total 12712
_reflns_threshold_expression >2sigma(I)
_cod_data_source_file compound9.cif
_cod_data_source_block compound9
_cod_depositor_comments
;
The following automatic conversions were performed:

'_symmetry_cell_setting' value 'Triclinic' changed to 'triclinic'
according to
/usr/data/users/saulius/crontab/automatic-downloads/current/ACS/lib/dictionaries/cif_core.dic
dictionary named 'cif_core.dic' version 2.4.2 from 2011-04-26.

Automatic conversion script
Id: cif_fix_values 2281 2013-09-26 08:29:07Z andrius 
;
_cod_original_cell_volume 4022.52(11)
_cod_original_sg_symbol_H-M 'P-1   '
_cod_database_code 4082651

loop_
_symmetry_equiv_pos_as_xyz
'x, y, z'
'-x, -y, -z'

loop_
_atom_site_label
_atom_site_type_symbol
_atom_site_fract_x
_atom_site_fract_y
_atom_site_fract_z
_atom_site_U_iso_or_equiv
_atom_site_adp_type
_atom_site_occupancy
_atom_site_symmetry_multiplicity
_atom_site_calc_flag
_atom_site_refinement_flags
_atom_site_disorder_assembly
_atom_site_disorder_group
H1 H 0.301(2) 0.7561(15) 0.2514(12) 0.033(6) Uiso 1 1 d . . .
H2 H 0.775(2) 0.2161(17) 0.2394(14) 0.046(8) Uiso 1 1 d . . .
P1 P 0.25489(5) 0.75223(4) 0.37571(3) 0.03045(15) Uani 1 1 d . . .
Al11 Al 0.21198(7) 0.65822(4) 0.22126(3) 0.03218(17) Uani 1 1 d . . .
C111 C 0.1492(2) 0.67736(15) 0.30256(11) 0.0326(5) Uani 1 1 d . . .
C112 C 0.0363(2) 0.64207(15) 0.29770(12) 0.0357(5) Uani 1 1 d . . .
H112 H -0.0083 0.6087 0.2530 0.043 Uiso 1 1 calc R . .
C113 C -0.0323(2) 0.64469(16) 0.34788(13) 0.0372(6) Uani 1 1 d . . .
C114 C 0.0218(3) 0.64226(18) 0.40947(14) 0.0465(7) Uani 1 1 d . . .
H114 H 0.1071 0.6380 0.4204 0.056 Uiso 1 1 calc R . .
C115 C -0.0461(3) 0.6459(2) 0.45470(16) 0.0607(9) Uani 1 1 d . . .
H115 H -0.0080 0.6441 0.4970 0.073 Uiso 1 1 calc R . .
C116 C -0.1686(3) 0.6522(2) 0.43941(17) 0.0675(10) Uani 1 1 d . . .
H116 H -0.2151 0.6560 0.4715 0.081 Uiso 1 1 calc R . .
C117 C -0.2243(3) 0.6529(2) 0.37832(17) 0.0612(9) Uani 1 1 d . . .
H117 H -0.3099 0.6564 0.3675 0.073 Uiso 1 1 calc R . .
C118 C -0.1564(2) 0.64861(18) 0.33281(14) 0.0466(7) Uani 1 1 d . . .
H118 H -0.1958 0.6483 0.2900 0.056 Uiso 1 1 calc R . .
C121 C 0.1823(2) 0.80862(15) 0.44055(12) 0.0356(5) Uani 1 1 d . . .
C122 C 0.2322(3) 0.82432(18) 0.50734(13) 0.0457(7) Uani 1 1 d . . .
H122 H 0.3050 0.8035 0.5206 0.055 Uiso 1 1 calc R . .
C123 C 0.1770(3) 0.8700(2) 0.55466(15) 0.0610(9) Uani 1 1 d . . .
H123 H 0.2120 0.8810 0.6008 0.073 Uiso 1 1 calc R . .
C124 C 0.0722(3) 0.8997(2) 0.53613(16) 0.0656(9) Uani 1 1 d . . .
H124 H 0.0341 0.9312 0.5692 0.079 Uiso 1 1 calc R . .
C125 C 0.0220(3) 0.8841(2) 0.46970(16) 0.0571(8) Uani 1 1 d . . .
H125 H -0.0512 0.9048 0.4568 0.069 Uiso 1 1 calc R . .
C126 C 0.0766(2) 0.83900(17) 0.42192(14) 0.0434(6) Uani 1 1 d . . .
H126 H 0.0418 0.8286 0.3759 0.052 Uiso 1 1 calc R . .
C131 C 0.3620(2) 0.69994(15) 0.41328(11) 0.0312(5) Uani 1 1 d . . .
C132 C 0.3389(2) 0.61675(16) 0.39774(13) 0.0382(6) Uani 1 1 d . . .
H132 H 0.2646 0.5846 0.3660 0.046 Uiso 1 1 calc R . .
C133 C 0.4226(3) 0.57945(18) 0.42779(15) 0.0471(7) Uani 1 1 d . . .
H133 H 0.4070 0.5214 0.4160 0.057 Uiso 1 1 calc R . .
C134 C 0.5279(2) 0.62517(18) 0.47432(14) 0.0451(7) Uani 1 1 d . . .
H134 H 0.5847 0.5994 0.4959 0.054 Uiso 1 1 calc R . .
C135 C 0.5517(2) 0.70872(18) 0.49001(13) 0.0425(6) Uani 1 1 d . . .
H135 H 0.6252 0.7408 0.5226 0.051 Uiso 1 1 calc R . .
C136 C 0.4709(2) 0.74570(16) 0.45921(12) 0.0367(6) Uani 1 1 d . . .
H136 H 0.4892 0.8033 0.4692 0.044 Uiso 1 1 calc R . .
C141 C 0.3380(3) 0.58595(16) 0.21618(14) 0.0421(6) Uani 1 1 d . . .
H14A H 0.3904 0.5991 0.1913 0.051 Uiso 1 1 calc R . .
H14B H 0.3874 0.5992 0.2605 0.051 Uiso 1 1 calc R . .
C142 C 0.2932(3) 0.49241(17) 0.18499(14) 0.0509(7) Uani 1 1 d . . .
C143 C 0.1868(5) 0.4701(2) 0.2099(2) 0.1004(17) Uani 1 1 d . . .
H14C H 0.1201 0.4966 0.1976 0.120 Uiso 1 1 calc R . .
H14D H 0.2116 0.4877 0.2574 0.120 Uiso 1 1 calc R . .
H14E H 0.1610 0.4120 0.1906 0.120 Uiso 1 1 calc R . .
C144 C 0.2521(5) 0.4646(2) 0.11041(17) 0.0828(13) Uani 1 1 d . . .
H14F H 0.3189 0.4786 0.0939 0.099 Uiso 1 1 calc R . .
H14G H 0.1851 0.4911 0.0986 0.099 Uiso 1 1 calc R . .
H14H H 0.2260 0.4065 0.0913 0.099 Uiso 1 1 calc R . .
C145 C 0.3937(5) 0.4470(2) 0.2024(2) 0.0966(15) Uani 1 1 d . . .
H14I H 0.3628 0.3894 0.1839 0.116 Uiso 1 1 calc R . .
H14J H 0.4220 0.4650 0.2498 0.116 Uiso 1 1 calc R . .
H14K H 0.4605 0.4575 0.1845 0.116 Uiso 1 1 calc R . .
C151 C 0.0884(3) 0.64238(18) 0.13803(13) 0.0488(7) Uani 1 1 d . . .
H15A H 0.1279 0.6224 0.1026 0.059 Uiso 1 1 calc R . .
H15B H 0.0257 0.5986 0.1317 0.059 Uiso 1 1 calc R . .
C152 C 0.0222(3) 0.71010(19) 0.12616(14) 0.0507(7) Uani 1 1 d . . .
C153 C 0.1131(3) 0.7782(2) 0.12648(19) 0.0703(10) Uani 1 1 d . . .
H15C H 0.0696 0.8183 0.1162 0.084 Uiso 1 1 calc R . .
H15D H 0.1577 0.7558 0.0938 0.084 Uiso 1 1 calc R . .
H15E H 0.1692 0.8033 0.1696 0.084 Uiso 1 1 calc R . .
C154 C -0.0437(4) 0.7449(3) 0.1803(2) 0.0881(13) Uani 1 1 d . . .
H15F H -0.0990 0.7017 0.1813 0.106 Uiso 1 1 calc R . .
H15G H -0.0891 0.7850 0.1713 0.106 Uiso 1 1 calc R . .
H15H H 0.0153 0.7700 0.2226 0.106 Uiso 1 1 calc R . .
C155 C -0.0726(4) 0.6763(3) 0.0590(2) 0.0888(13) Uani 1 1 d . . .
H15I H -0.1322 0.6343 0.0584 0.107 Uiso 1 1 calc R . .
H15J H -0.0325 0.6539 0.0243 0.107 Uiso 1 1 calc R . .
H15K H -0.1128 0.7196 0.0523 0.107 Uiso 1 1 calc R . .
Al12 Al 0.35765(6) 0.83268(4) 0.32446(3) 0.03120(17) Uani 1 1 d D . .
C161 C 0.2660(3) 0.92325(15) 0.32351(13) 0.0416(6) Uani 1 1 d D . .
H16A H 0.2647 0.9300 0.2824 0.050 Uiso 1 1 calc R . .
H16B H 0.1828 0.9049 0.3217 0.050 Uiso 1 1 calc R . .
C162 C 0.3057(3) 1.00925(16) 0.37940(14) 0.0476(7) Uani 1 1 d D . .
C163 C 0.4257(3) 1.05077(19) 0.37586(18) 0.0675(9) Uani 1 1 d D . .
H16C H 0.4447 1.1060 0.4076 0.081 Uiso 1 1 calc R . .
H16D H 0.4176 1.0508 0.3320 0.081 Uiso 1 1 calc R . .
H16E H 0.4904 1.0216 0.3857 0.081 Uiso 1 1 calc R . .
C164 C 0.2065(4) 1.0609(2) 0.3707(2) 0.0863(13) Uani 1 1 d D . .
H16F H 0.1298 1.0337 0.3707 0.104 Uiso 1 1 calc R . .
H16G H 0.1991 1.0681 0.3293 0.104 Uiso 1 1 calc R . .
H16H H 0.2282 1.1133 0.4067 0.104 Uiso 1 1 calc R . .
C165 C 0.3237(4) 1.0032(2) 0.44725(15) 0.0693(10) Uani 1 1 d D . .
H16I H 0.3854 0.9701 0.4526 0.083 Uiso 1 1 calc R . .
H16J H 0.2479 0.9787 0.4506 0.083 Uiso 1 1 calc R . .
H16K H 0.3491 1.0569 0.4813 0.083 Uiso 1 1 calc R . .
C171 C 0.5380(2) 0.84013(17) 0.34866(12) 0.0389(6) Uani 1 1 d . . .
H17A H 0.5709 0.8896 0.3869 0.047 Uiso 1 1 calc R . .
H17B H 0.5560 0.7955 0.3622 0.047 Uiso 1 1 calc R . .
C172 C 0.6091(2) 0.83921(17) 0.29588(13) 0.0397(6) Uani 1 1 d . . .
C173 C 0.5878(3) 0.75361(18) 0.24270(14) 0.0477(7) Uani 1 1 d . . .
H17C H 0.5030 0.7387 0.2185 0.057 Uiso 1 1 calc R . .
H17D H 0.6089 0.7155 0.2634 0.057 Uiso 1 1 calc R . .
H17E H 0.6379 0.7527 0.2127 0.057 Uiso 1 1 calc R . .
C174 C 0.7469(3) 0.8644(2) 0.32954(16) 0.0561(8) Uani 1 1 d . . .
H17F H 0.7739 0.8266 0.3495 0.067 Uiso 1 1 calc R . .
H17G H 0.7620 0.9184 0.3632 0.067 Uiso 1 1 calc R . .
H17H H 0.7909 0.8640 0.2970 0.067 Uiso 1 1 calc R . .
C175 C 0.5677(3) 0.89850(19) 0.26277(15) 0.0514(7) Uani 1 1 d . . .
H17I H 0.6110 0.8959 0.2295 0.062 Uiso 1 1 calc R . .
H17J H 0.5849 0.9531 0.2956 0.062 Uiso 1 1 calc R . .
H17K H 0.4813 0.8838 0.2424 0.062 Uiso 1 1 calc R . .
P2 P 0.74648(7) 0.24101(4) 0.11304(3) 0.04296(18) Uani 1 1 d . A .
Al21 Al 0.85871(12) 0.31396(6) 0.26994(4) 0.0649(3) Uani 1 1 d D . .
Al22 Al 0.69444(8) 0.14581(6) 0.16624(6) 0.0622(3) Uani 1 1 d D . .
C211 C 0.8034(3) 0.33417(18) 0.18586(13) 0.0457(7) Uani 1 1 d . A .
C212 C 0.7968(3) 0.41056(19) 0.18950(14) 0.0535(8) Uani 1 1 d . . .
H212 H 0.8246 0.4507 0.2339 0.064 Uiso 1 1 calc R A .
C213 C 0.7553(3) 0.44579(18) 0.13877(14) 0.0543(8) Uani 1 1 d . A .
C214 C 0.7804(3) 0.4178(2) 0.07672(16) 0.0586(8) Uani 1 1 d . . .
H214 H 0.8295 0.3755 0.0660 0.070 Uiso 1 1 calc R A .
C215 C 0.7343(4) 0.4509(2) 0.03025(16) 0.0662(9) Uani 1 1 d . A .
H215 H 0.7519 0.4314 -0.0125 0.079 Uiso 1 1 calc R . .
C216 C 0.6637(4) 0.5113(2) 0.04494(17) 0.0666(10) Uani 1 1 d . . .
H216 H 0.6313 0.5333 0.0122 0.080 Uiso 1 1 calc R A .
C217 C 0.6393(4) 0.54062(19) 0.10655(17) 0.0667(10) Uani 1 1 d . A .
H217 H 0.5901 0.5830 0.1169 0.080 Uiso 1 1 calc R . .
C218 C 0.6863(4) 0.50839(18) 0.15339(15) 0.0614(9) Uani 1 1 d . . .
H218 H 0.6709 0.5297 0.1966 0.074 Uiso 1 1 calc R A .
C221 C 0.6256(3) 0.25142(16) 0.04886(13) 0.0430(6) Uani 1 1 d . . .
C222 C 0.6266(3) 0.2234(2) -0.01769(14) 0.0579(8) Uani 1 1 d . B .
H222 H 0.6936 0.1982 -0.0315 0.069 Uiso 1 1 calc R . .
C223 C 0.5308(3) 0.2318(2) -0.06421(16) 0.0682(10) Uani 1 1 d . . .
H223 H 0.5317 0.2122 -0.1102 0.082 Uiso 1 1 calc R B .
C224 C 0.4351(3) 0.2677(2) -0.04505(16) 0.0637(9) Uani 1 1 d . B .
H224 H 0.3693 0.2734 -0.0775 0.076 Uiso 1 1 calc R . .
C225 C 0.4331(3) 0.29566(19) 0.02096(16) 0.0575(8) Uani 1 1 d . . .
H225 H 0.3658 0.3207 0.0344 0.069 Uiso 1 1 calc R B .
C226 C 0.5284(3) 0.28764(16) 0.06783(14) 0.0468(7) Uani 1 1 d . B .
H226 H 0.5269 0.3073 0.1137 0.056 Uiso 1 1 calc R . .
C231 C 0.8712(3) 0.20939(18) 0.07529(15) 0.0481(7) Uani 1 1 d . . .
C232 C 0.9840(3) 0.2590(2) 0.09578(17) 0.0546(8) Uani 1 1 d . B .
H232 H 0.9960 0.3134 0.1284 0.066 Uiso 1 1 calc R . .
C233 C 1.0801(3) 0.2306(2) 0.0694(2) 0.0666(9) Uani 1 1 d . . .
H233 H 1.1586 0.2650 0.0844 0.080 Uiso 1 1 calc R B .
C234 C 1.0629(3) 0.1528(2) 0.0218(2) 0.0692(10) Uani 1 1 d . B .
H234 H 1.1295 0.1334 0.0036 0.083 Uiso 1 1 calc R . .
C235 C 0.9506(3) 0.1031(2) 0.00019(18) 0.0649(9) Uani 1 1 d . . .
H235 H 0.9386 0.0494 -0.0336 0.078 Uiso 1 1 calc R B .
C236 C 0.8553(3) 0.1307(2) 0.02720(16) 0.0572(8) Uani 1 1 d . B .
H236 H 0.7776 0.0954 0.0128 0.069 Uiso 1 1 calc R . .
C241 C 1.0432(4) 0.3037(3) 0.2744(2) 0.0560(13) Uani 0.694(4) 1 d PDU A 1
H24A H 1.0436 0.2520 0.2405 0.067 Uiso 0.694(4) 1 calc PR A 1
H24B H 1.0753 0.3450 0.2608 0.067 Uiso 0.694(4) 1 calc PR A 1
C242 C 1.1376(6) 0.3090(4) 0.3371(4) 0.0577(19) Uani 0.694(4) 1 d PDU A 1
C243 C 1.1669(5) 0.3977(3) 0.3878(3) 0.0767(17) Uani 0.694(4) 1 d PDU A 1
H24C H 1.0930 0.4148 0.3986 0.092 Uiso 0.694(4) 1 calc PR A 1
H24D H 1.2013 0.4327 0.3691 0.092 Uiso 0.694(4) 1 calc PR A 1
H24E H 1.2247 0.4008 0.4274 0.092 Uiso 0.694(4) 1 calc PR A 1
C244 C 1.2558(5) 0.2823(5) 0.3201(3) 0.099(2) Uani 0.694(4) 1 d PDU A 1
H24F H 1.3153 0.2885 0.3601 0.118 Uiso 0.694(4) 1 calc PR A 1
H24G H 1.2875 0.3155 0.2992 0.118 Uiso 0.694(4) 1 calc PR A 1
H24H H 1.2389 0.2260 0.2903 0.118 Uiso 0.694(4) 1 calc PR A 1
C245 C 1.0876(4) 0.2534(3) 0.3677(2) 0.0532(12) Uani 0.694(4) 1 d PDU A 1
H24I H 1.0709 0.1979 0.3365 0.064 Uiso 0.694(4) 1 calc PR A 1
H24J H 1.0133 0.2692 0.3788 0.064 Uiso 0.694(4) 1 calc PR A 1
H24K H 1.1470 0.2579 0.4072 0.064 Uiso 0.694(4) 1 calc PR A 1
C24A C 0.9765(6) 0.2714(5) 0.3109(4) 0.035(2) Uani 0.306(4) 1 d PDU A 2
H24L H 0.9579 0.2683 0.3502 0.042 Uiso 0.306(4) 1 calc PR A 2
H24M H 0.9794 0.2171 0.2817 0.042 Uiso 0.306(4) 1 calc PR A 2
C24B C 1.1028(11) 0.3267(7) 0.3296(6) 0.043(3) Uani 0.306(4) 1 d PDU A 2
C24C C 1.0894(12) 0.4164(6) 0.3631(9) 0.100(5) Uani 0.306(4) 1 d PDU A 2
H24N H 1.0608 0.4233 0.4021 0.120 Uiso 0.306(4) 1 calc PR A 2
H24O H 1.0315 0.4314 0.3327 0.120 Uiso 0.306(4) 1 calc PR A 2
H24P H 1.1674 0.4506 0.3754 0.120 Uiso 0.306(4) 1 calc PR A 2
C24D C 1.1397(10) 0.3135(9) 0.2653(5) 0.078(4) Uani 0.306(4) 1 d PDU A 2
H24Q H 1.2191 0.3450 0.2749 0.093 Uiso 0.306(4) 1 calc PR A 2
H24R H 1.0808 0.3306 0.2369 0.093 Uiso 0.306(4) 1 calc PR A 2
H24S H 1.1426 0.2566 0.2433 0.093 Uiso 0.306(4) 1 calc PR A 2
C24E C 1.1936(10) 0.3016(9) 0.3753(7) 0.079(4) Uani 0.306(4) 1 d PDU A 2
H24T H 1.2002 0.2453 0.3535 0.094 Uiso 0.306(4) 1 calc PR A 2
H24U H 1.1668 0.3082 0.4148 0.094 Uiso 0.306(4) 1 calc PR A 2
H24V H 1.2721 0.3350 0.3870 0.094 Uiso 0.306(4) 1 calc PR A 2
C251 C 0.8328(4) 0.3884(2) 0.35490(18) 0.0485(11) Uani 0.688(5) 1 d PDU A 3
H25A H 0.8941 0.3841 0.3901 0.058 Uiso 0.688(5) 1 calc PR A 3
H25B H 0.8496 0.4431 0.3566 0.058 Uiso 0.688(5) 1 calc PR A 3
C252 C 0.7091(8) 0.3792(5) 0.3717(4) 0.055(2) Uani 0.688(5) 1 d PDU A 3
C253 C 0.6833(9) 0.2962(5) 0.3771(6) 0.070(3) Uani 0.688(5) 1 d PDU A 3
H25C H 0.7503 0.2906 0.4090 0.084 Uiso 0.688(5) 1 calc PR A 3
H25D H 0.6743 0.2535 0.3346 0.084 Uiso 0.688(5) 1 calc PR A 3
H25E H 0.6092 0.2924 0.3911 0.084 Uiso 0.688(5) 1 calc PR A 3
C254 C 0.6079(5) 0.3871(4) 0.3177(3) 0.0738(16) Uani 0.688(5) 1 d PDU A 3
H25F H 0.6071 0.3465 0.2754 0.089 Uiso 0.688(5) 1 calc PR A 3
H25G H 0.6229 0.4405 0.3165 0.089 Uiso 0.688(5) 1 calc PR A 3
H25H H 0.5301 0.3792 0.3273 0.089 Uiso 0.688(5) 1 calc PR A 3
C255 C 0.7129(6) 0.4459(3) 0.4387(3) 0.0761(17) Uani 0.688(5) 1 d PDU A 3
H25I H 0.6347 0.4407 0.4484 0.091 Uiso 0.688(5) 1 calc PR A 3
H25J H 0.7315 0.4986 0.4368 0.091 Uiso 0.688(5) 1 calc PR A 3
H25K H 0.7749 0.4402 0.4730 0.091 Uiso 0.688(5) 1 calc PR A 3
C25A C 0.7227(7) 0.3733(5) 0.3129(4) 0.036(2) Uani 0.312(5) 1 d PDU A 4
H25L H 0.7436 0.4299 0.3203 0.043 Uiso 0.312(5) 1 calc PR A 4
H25M H 0.6475 0.3530 0.2786 0.043 Uiso 0.312(5) 1 calc PR A 4
C25B C 0.6910(12) 0.3720(10) 0.3753(7) 0.041(4) Uani 0.312(5) 1 d PDU A 4
C25C C 0.6335(18) 0.2862(10) 0.3650(11) 0.059(4) Uani 0.312(5) 1 d PDU A 4
H25N H 0.5560 0.2707 0.3326 0.071 Uiso 0.312(5) 1 calc PR A 4
H25O H 0.6214 0.2856 0.4063 0.071 Uiso 0.312(5) 1 calc PR A 4
H25P H 0.6870 0.2483 0.3497 0.071 Uiso 0.312(5) 1 calc PR A 4
C25D C 0.5947(9) 0.4283(6) 0.3944(5) 0.049(2) Uani 0.312(5) 1 d PDU A 4
H25Q H 0.6265 0.4832 0.4008 0.059 Uiso 0.312(5) 1 calc PR A 4
H25R H 0.5780 0.4276 0.4347 0.059 Uiso 0.312(5) 1 calc PR A 4
H25S H 0.5205 0.4090 0.3594 0.059 Uiso 0.312(5) 1 calc PR A 4
C25E C 0.8025(9) 0.4029(8) 0.4347(4) 0.069(3) Uani 0.312(5) 1 d PDU A 4
H25T H 0.8613 0.3667 0.4270 0.083 Uiso 0.312(5) 1 calc PR A 4
H25U H 0.7778 0.4049 0.4739 0.083 Uiso 0.312(5) 1 calc PR A 4
H25V H 0.8387 0.4567 0.4407 0.083 Uiso 0.312(5) 1 calc PR A 4
C261 C 0.8261(6) 0.0689(3) 0.1476(3) 0.0465(15) Uani 0.554(6) 1 d PDU B 5
H26A H 0.8038 0.0365 0.1008 0.056 Uiso 0.554(6) 1 calc PR B 5
H26B H 0.9029 0.1032 0.1569 0.056 Uiso 0.554(6) 1 calc PR B 5
C262 C 0.8485(9) 0.0109(6) 0.1841(6) 0.043(3) Uani 0.554(6) 1 d PDU B 5
C263 C 0.8271(18) 0.0470(8) 0.2540(6) 0.054(3) Uani 0.554(6) 1 d PDU B 5
H26C H 0.8787 0.0991 0.2784 0.065 Uiso 0.554(6) 1 calc PR B 5
H26D H 0.8463 0.0107 0.2768 0.065 Uiso 0.554(6) 1 calc PR B 5
H26E H 0.7428 0.0536 0.2503 0.065 Uiso 0.554(6) 1 calc PR B 5
C264 C 0.9822(5) -0.0056(4) 0.1913(3) 0.0655(18) Uani 0.554(6) 1 d PDU B 5
H26F H 0.9964 -0.0301 0.1481 0.079 Uiso 0.554(6) 1 calc PR B 5
H26G H 0.9955 -0.0419 0.2147 0.079 Uiso 0.554(6) 1 calc PR B 5
H26H H 1.0377 0.0451 0.2158 0.079 Uiso 0.554(6) 1 calc PR B 5
C265 C 0.7642(6) -0.0714(3) 0.1455(3) 0.0493(15) Uani 0.554(6) 1 d PDU B 5
H26I H 0.6804 -0.0631 0.1388 0.059 Uiso 0.554(6) 1 calc PR B 5
H26J H 0.7776 -0.1062 0.1702 0.059 Uiso 0.554(6) 1 calc PR B 5
H26K H 0.7818 -0.0966 0.1032 0.059 Uiso 0.554(6) 1 calc PR B 5
C26A C 0.7394(7) 0.0433(4) 0.1425(3) 0.0464(17) Uani 0.446(6) 1 d PDU B 6
H26L H 0.6694 0.0058 0.1382 0.056 Uiso 0.446(6) 1 calc PR B 6
H26M H 0.7518 0.0297 0.0987 0.056 Uiso 0.446(6) 1 calc PR B 6
C26B C 0.8513(11) 0.0232(8) 0.1844(8) 0.048(4) Uani 0.446(6) 1 d PDU B 6
C26C C 0.9688(6) 0.0699(5) 0.1820(4) 0.067(2) Uani 0.446(6) 1 d PDU B 6
H26N H 1.0385 0.0587 0.2087 0.080 Uiso 0.446(6) 1 calc PR B 6
H26O H 0.9665 0.1274 0.1989 0.080 Uiso 0.446(6) 1 calc PR B 6
H26P H 0.9750 0.0527 0.1369 0.080 Uiso 0.446(6) 1 calc PR B 6
C26D C 0.844(2) 0.0495(14) 0.2572(8) 0.060(5) Uani 0.446(6) 1 d PDU B 6
H26Q H 0.7680 0.0238 0.2588 0.071 Uiso 0.446(6) 1 calc PR B 6
H26R H 0.8497 0.1078 0.2761 0.071 Uiso 0.446(6) 1 calc PR B 6
H26S H 0.9110 0.0334 0.2819 0.071 Uiso 0.446(6) 1 calc PR B 6
C26E C 0.8516(11) -0.0680(5) 0.1569(5) 0.075(3) Uani 0.446(6) 1 d PDU B 6
H26T H 0.8530 -0.0856 0.1110 0.090 Uiso 0.446(6) 1 calc PR B 6
H26U H 0.7791 -0.0961 0.1606 0.090 Uiso 0.446(6) 1 calc PR B 6
H26V H 0.9227 -0.0802 0.1817 0.090 Uiso 0.446(6) 1 calc PR B 6
C271 C 0.5260(4) 0.1581(3) 0.1849(2) 0.0588(13) Uani 0.683(4) 1 d PDU B 7
H27A H 0.5319 0.1592 0.2289 0.071 Uiso 0.683(4) 1 calc PR B 7
H27B H 0.5089 0.2104 0.1852 0.071 Uiso 0.683(4) 1 calc PR B 7
C272 C 0.4146(7) 0.0936(5) 0.1378(4) 0.068(3) Uani 0.683(4) 1 d PDU B 7
C273 C 0.4095(6) 0.0817(4) 0.0667(3) 0.090(2) Uani 0.683(4) 1 d PDU B 7
H27C H 0.4757 0.0547 0.0538 0.109 Uiso 0.683(4) 1 calc PR B 7
H27D H 0.4167 0.1339 0.0626 0.109 Uiso 0.683(4) 1 calc PR B 7
H27E H 0.3328 0.0488 0.0384 0.109 Uiso 0.683(4) 1 calc PR B 7
C274 C 0.4172(7) 0.0139(4) 0.1484(4) 0.119(3) Uani 0.683(4) 1 d PDU B 7
H27F H 0.3401 -0.0215 0.1249 0.142 Uiso 0.683(4) 1 calc PR B 7
H27G H 0.4316 0.0245 0.1950 0.142 Uiso 0.683(4) 1 calc PR B 7
H27H H 0.4817 -0.0119 0.1320 0.142 Uiso 0.683(4) 1 calc PR B 7
C275 C 0.2959(5) 0.1235(6) 0.1536(4) 0.124(3) Uani 0.683(4) 1 d PDU B 7
H27I H 0.2895 0.1739 0.1471 0.149 Uiso 0.683(4) 1 calc PR B 7
H27J H 0.2981 0.1320 0.1990 0.149 Uiso 0.683(4) 1 calc PR B 7
H27K H 0.2264 0.0831 0.1247 0.149 Uiso 0.683(4) 1 calc PR B 7
C27A C 0.5239(7) 0.0776(5) 0.1116(4) 0.044(2) Uani 0.317(4) 1 d PDU B 8
H27L H 0.5007 0.0870 0.0711 0.053 Uiso 0.317(4) 1 calc PR B 8
H27M H 0.5287 0.0205 0.1002 0.053 Uiso 0.317(4) 1 calc PR B 8
C27B C 0.4244(11) 0.0995(9) 0.1505(7) 0.045(4) Uani 0.317(4) 1 d PDU B 8
C27C C 0.4128(8) 0.1897(5) 0.1653(5) 0.051(2) Uani 0.317(4) 1 d PDU B 8
H27N H 0.3860 0.1975 0.1242 0.061 Uiso 0.317(4) 1 calc PR B 8
H27O H 0.4909 0.2233 0.1898 0.061 Uiso 0.317(4) 1 calc PR B 8
H27P H 0.3540 0.2046 0.1911 0.061 Uiso 0.317(4) 1 calc PR B 8
C27D C 0.4608(9) 0.0857(7) 0.2158(5) 0.057(3) Uani 0.317(4) 1 d PDU B 8
H27Q H 0.3970 0.0965 0.2385 0.068 Uiso 0.317(4) 1 calc PR B 8
H27R H 0.5355 0.1218 0.2433 0.068 Uiso 0.317(4) 1 calc PR B 8
H27S H 0.4729 0.0300 0.2064 0.068 Uiso 0.317(4) 1 calc PR B 8
C27E C 0.3014(8) 0.0466(7) 0.1099(5) 0.061(3) Uani 0.317(4) 1 d PDU B 8
H27T H 0.2405 0.0622 0.1340 0.073 Uiso 0.317(4) 1 calc PR B 8
H27U H 0.3076 -0.0097 0.1014 0.073 Uiso 0.317(4) 1 calc PR B 8
H27V H 0.2784 0.0540 0.0684 0.073 Uiso 0.317(4) 1 calc PR B 8

loop_
_atom_site_aniso_label
_atom_site_aniso_U_11
_atom_site_aniso_U_22
_atom_site_aniso_U_33
_atom_site_aniso_U_23
_atom_site_aniso_U_13
_atom_site_aniso_U_12
P1 0.0318(3) 0.0338(3) 0.0237(3) 0.0078(2) 0.0070(2) 0.0087(3)
Al11 0.0370(4) 0.0320(4) 0.0236(3) 0.0061(3) 0.0078(3) 0.0030(3)
C111 0.0345(12) 0.0347(13) 0.0285(11) 0.0110(10) 0.0084(10) 0.0085(11)
C112 0.0372(13) 0.0363(13) 0.0308(12) 0.0094(11) 0.0080(11) 0.0065(11)
C113 0.0360(13) 0.0380(14) 0.0374(13) 0.0119(11) 0.0128(11) 0.0060(11)
C114 0.0369(14) 0.0616(18) 0.0472(15) 0.0264(14) 0.0135(12) 0.0073(13)
C115 0.0520(18) 0.093(3) 0.0469(17) 0.0349(18) 0.0196(15) 0.0095(17)
C116 0.0499(18) 0.102(3) 0.0551(19) 0.0261(19) 0.0297(16) 0.0086(18)
C117 0.0362(15) 0.086(2) 0.061(2) 0.0221(18) 0.0202(15) 0.0134(16)
C118 0.0363(14) 0.0571(17) 0.0428(15) 0.0155(14) 0.0090(12) 0.0058(13)
C121 0.0366(13) 0.0373(13) 0.0310(12) 0.0088(11) 0.0110(11) 0.0086(11)
C122 0.0476(15) 0.0573(17) 0.0315(13) 0.0121(13) 0.0133(12) 0.0189(14)
C123 0.0614(19) 0.079(2) 0.0334(14) 0.0062(15) 0.0164(14) 0.0229(18)
C124 0.060(2) 0.075(2) 0.0470(17) -0.0027(16) 0.0235(16) 0.0246(18)
C125 0.0451(16) 0.0586(19) 0.0556(18) 0.0041(15) 0.0133(14) 0.0220(15)
C126 0.0409(14) 0.0447(15) 0.0379(14) 0.0081(12) 0.0071(12) 0.0130(13)
C131 0.0321(12) 0.0382(13) 0.0246(11) 0.0105(10) 0.0107(10) 0.0102(11)
C132 0.0325(13) 0.0413(14) 0.0409(14) 0.0163(12) 0.0083(11) 0.0059(11)
C133 0.0427(15) 0.0452(15) 0.0595(17) 0.0259(14) 0.0133(14) 0.0120(13)
C134 0.0370(14) 0.0585(18) 0.0486(15) 0.0276(14) 0.0121(13) 0.0197(13)
C135 0.0335(13) 0.0538(17) 0.0346(13) 0.0124(13) 0.0042(11) 0.0082(12)
C136 0.0371(13) 0.0389(14) 0.0317(12) 0.0091(11) 0.0104(11) 0.0076(11)
C141 0.0495(15) 0.0375(14) 0.0433(14) 0.0138(12) 0.0218(13) 0.0088(12)
C142 0.078(2) 0.0347(14) 0.0446(15) 0.0110(12) 0.0312(16) 0.0118(14)
C143 0.149(4) 0.0416(19) 0.101(3) -0.004(2) 0.080(3) -0.023(2)
C144 0.148(4) 0.0403(17) 0.0500(19) 0.0033(15) 0.028(2) 0.018(2)
C145 0.130(4) 0.047(2) 0.107(3) 0.023(2) 0.024(3) 0.032(2)
C151 0.0540(17) 0.0512(17) 0.0315(13) 0.0091(12) 0.0044(13) 0.0014(14)
C152 0.0464(16) 0.0593(18) 0.0425(15) 0.0224(14) -0.0011(13) 0.0047(14)
C153 0.069(2) 0.075(2) 0.068(2) 0.042(2) -0.0039(18) 0.0000(19)
C154 0.091(3) 0.116(3) 0.096(3) 0.067(3) 0.040(3) 0.062(3)
C155 0.076(3) 0.104(3) 0.074(3) 0.050(2) -0.025(2) -0.016(2)
Al12 0.0346(4) 0.0289(4) 0.0266(3) 0.0077(3) 0.0053(3) 0.0046(3)
C161 0.0469(15) 0.0349(13) 0.0360(13) 0.0095(11) 0.0018(12) 0.0095(12)
C162 0.0569(17) 0.0316(14) 0.0438(15) 0.0053(12) 0.0059(14) 0.0100(13)
C163 0.089(3) 0.0357(16) 0.062(2) 0.0008(15) 0.0219(19) -0.0040(17)
C164 0.090(3) 0.0457(19) 0.093(3) -0.0012(19) 0.004(2) 0.030(2)
C165 0.101(3) 0.0464(18) 0.0393(16) -0.0022(14) 0.0108(18) -0.0029(19)
C171 0.0371(13) 0.0435(14) 0.0331(13) 0.0142(12) 0.0042(11) 0.0032(12)
C172 0.0341(13) 0.0459(15) 0.0374(13) 0.0153(12) 0.0083(11) 0.0013(12)
C173 0.0424(15) 0.0519(17) 0.0452(15) 0.0126(14) 0.0147(13) 0.0054(13)
C174 0.0376(15) 0.065(2) 0.0570(18) 0.0168(16) 0.0079(14) -0.0006(14)
C175 0.0550(17) 0.0552(18) 0.0509(17) 0.0256(15) 0.0198(14) 0.0051(14)
P2 0.0436(4) 0.0444(4) 0.0384(4) 0.0206(3) -0.0016(3) 0.0025(3)
Al21 0.1220(9) 0.0540(5) 0.0287(4) 0.0199(4) 0.0220(5) 0.0440(6)
Al22 0.0429(5) 0.0677(6) 0.0847(7) 0.0527(6) -0.0035(5) -0.0016(4)
C211 0.0466(15) 0.0532(17) 0.0342(13) 0.0216(13) -0.0008(12) -0.0024(13)
C212 0.068(2) 0.0489(17) 0.0347(14) 0.0195(13) -0.0036(14) -0.0127(15)
C213 0.075(2) 0.0399(16) 0.0384(15) 0.0190(13) -0.0039(15) -0.0141(15)
C214 0.075(2) 0.0526(18) 0.0519(18) 0.0287(15) 0.0105(16) 0.0020(16)
C215 0.096(3) 0.064(2) 0.0465(17) 0.0325(16) 0.0163(18) 0.007(2)
C216 0.099(3) 0.0552(19) 0.0526(18) 0.0351(16) 0.0091(19) 0.0066(19)
C217 0.102(3) 0.0416(17) 0.0559(19) 0.0237(15) 0.0126(19) 0.0058(18)
C218 0.102(3) 0.0344(15) 0.0395(15) 0.0127(13) 0.0092(17) -0.0067(17)
C221 0.0486(15) 0.0366(14) 0.0351(13) 0.0119(12) -0.0029(12) 0.0032(12)
C222 0.0625(19) 0.068(2) 0.0382(15) 0.0170(15) 0.0040(14) 0.0221(17)
C223 0.082(2) 0.075(2) 0.0351(15) 0.0127(15) -0.0024(16) 0.026(2)
C224 0.070(2) 0.0570(19) 0.0474(17) 0.0148(15) -0.0136(16) 0.0172(17)
C225 0.0584(19) 0.0498(17) 0.0582(19) 0.0182(15) 0.0026(16) 0.0188(15)
C226 0.0570(17) 0.0375(14) 0.0391(14) 0.0119(12) 0.0025(13) 0.0087(13)
C231 0.0478(16) 0.0478(16) 0.0505(16) 0.0280(14) 0.0003(14) 0.0072(13)
C232 0.0511(17) 0.0543(18) 0.0623(19) 0.0319(16) 0.0055(15) 0.0080(15)
C233 0.0500(18) 0.074(2) 0.086(3) 0.045(2) 0.0123(18) 0.0112(17)
C234 0.066(2) 0.082(3) 0.081(2) 0.047(2) 0.026(2) 0.033(2)
C235 0.075(2) 0.059(2) 0.065(2) 0.0283(17) 0.0144(19) 0.0231(18)
C236 0.0583(19) 0.0548(18) 0.0576(18) 0.0250(16) 0.0058(16) 0.0108(16)
C241 0.045(2) 0.083(3) 0.040(2) 0.031(2) 0.001(2) -0.004(2)
C242 0.046(3) 0.075(4) 0.045(3) 0.024(3) 0.000(3) -0.006(3)
C243 0.063(3) 0.077(3) 0.070(3) 0.034(3) -0.024(3) -0.022(3)
C244 0.046(3) 0.184(7) 0.063(3) 0.048(4) 0.007(2) 0.015(4)
C245 0.058(3) 0.056(3) 0.044(2) 0.022(2) 0.004(2) 0.015(2)
C24A 0.033(4) 0.039(4) 0.031(4) 0.013(3) 0.008(3) 0.007(3)
C24B 0.057(8) 0.042(5) 0.035(7) 0.015(5) 0.020(6) 0.007(5)
C24C 0.059(8) 0.042(6) 0.139(13) -0.018(7) 0.000(8) -0.016(5)
C24D 0.040(6) 0.145(12) 0.065(6) 0.055(7) 0.025(5) 0.010(7)
C24E 0.046(6) 0.126(11) 0.073(8) 0.058(8) 0.000(6) 0.006(7)
C251 0.067(3) 0.041(2) 0.031(2) 0.0109(17) 0.0027(19) 0.014(2)
C252 0.076(5) 0.038(3) 0.047(4) 0.011(3) 0.013(3) 0.018(3)
C253 0.102(7) 0.056(4) 0.057(4) 0.022(3) 0.029(5) 0.017(4)
C254 0.061(3) 0.087(4) 0.081(4) 0.041(3) 0.015(3) 0.021(3)
C255 0.108(5) 0.062(3) 0.066(3) 0.019(3) 0.042(3) 0.027(3)
C25A 0.046(5) 0.036(4) 0.027(4) 0.012(3) 0.013(3) 0.014(4)
C25B 0.041(6) 0.064(9) 0.031(7) 0.027(7) 0.017(5) 0.021(6)
C25C 0.090(13) 0.057(7) 0.059(11) 0.037(8) 0.042(9) 0.029(7)
C25D 0.061(6) 0.054(5) 0.044(5) 0.020(4) 0.027(4) 0.025(5)
C25E 0.068(6) 0.104(9) 0.025(4) 0.007(5) 0.013(4) 0.038(6)
C261 0.070(4) 0.034(3) 0.039(3) 0.012(2) 0.024(3) 0.010(3)
C262 0.050(5) 0.043(5) 0.042(5) 0.020(4) 0.018(5) 0.010(4)
C263 0.098(10) 0.031(6) 0.042(5) 0.020(4) 0.024(5) 0.012(5)
C264 0.052(3) 0.078(5) 0.072(4) 0.035(4) 0.015(3) 0.012(3)
C265 0.059(4) 0.039(3) 0.051(3) 0.015(2) 0.019(3) 0.008(3)
C26A 0.045(4) 0.027(3) 0.051(4) -0.001(3) 0.007(3) 0.004(3)
C26B 0.051(6) 0.037(5) 0.048(7) 0.006(5) 0.015(6) 0.010(5)
C26C 0.050(4) 0.083(5) 0.076(5) 0.031(5) 0.028(4) 0.023(4)
C26D 0.060(7) 0.069(12) 0.056(7) 0.028(7) 0.019(6) 0.018(7)
C26E 0.098(8) 0.055(5) 0.081(6) 0.025(4) 0.037(6) 0.037(5)
C271 0.050(3) 0.067(3) 0.050(3) 0.021(2) 0.000(2) -0.005(2)
C272 0.056(4) 0.068(5) 0.070(4) 0.034(4) -0.009(3) -0.014(4)
C273 0.096(4) 0.076(4) 0.062(3) 0.018(3) -0.025(3) -0.038(3)
C274 0.102(5) 0.093(5) 0.143(7) 0.075(5) -0.037(5) -0.040(4)
C275 0.049(3) 0.159(8) 0.143(7) 0.053(6) -0.002(4) -0.013(4)
C27A 0.048(5) 0.041(5) 0.037(4) 0.007(4) 0.011(4) 0.006(4)
C27B 0.041(7) 0.056(8) 0.043(6) 0.019(6) 0.018(5) 0.012(7)
C27C 0.043(5) 0.058(5) 0.058(6) 0.024(4) 0.019(4) 0.019(4)
C27D 0.059(6) 0.067(6) 0.053(5) 0.030(5) 0.018(4) 0.011(5)
C27E 0.042(5) 0.065(6) 0.070(6) 0.020(6) 0.015(5) 0.007(5)

loop_
_atom_type_symbol
_atom_type_description
_atom_type_scat_dispersion_real
_atom_type_scat_dispersion_imag
_atom_type_scat_source
C C 0.0181 0.0091 'International Tables Vol C Tables 4.2.6.8 and 6.1.1.4'
H H 0.0000 0.0000 'International Tables Vol C Tables 4.2.6.8 and 6.1.1.4'
Al Al 0.2130 0.2455 'International Tables Vol C Tables 4.2.6.8 and 6.1.1.4'
P P 0.2955 0.4335 'International Tables Vol C Tables 4.2.6.8 and 6.1.1.4'

loop_
_geom_angle_atom_site_label_1
_geom_angle_atom_site_label_2
_geom_angle_atom_site_label_3
_geom_angle
C111 P1 C131 108.71(11)
C111 P1 C121 114.14(11)
C131 P1 C121 105.94(11)
C111 P1 Al12 100.14(8)
C131 P1 Al12 111.01(8)
C121 P1 Al12 116.78(9)
C141 Al11 C151 118.07(12)
C141 Al11 C111 112.03(11)
C151 Al11 C111 116.33(12)
C141 Al11 H1 102.5(8)
C151 Al11 H1 109.1(8)
C111 Al11 H1 95.1(8)
C112 C111 P1 127.41(19)
C112 C111 Al11 120.78(18)
P1 C111 Al11 111.53(12)
C111 C112 C113 132.4(2)
C111 C112 H112 113.8
C113 C112 H112 113.8
C118 C113 C114 118.4(2)
C118 C113 C112 118.7(2)
C114 C113 C112 122.9(2)
C115 C114 C113 120.5(3)
C115 C114 H114 119.7
C113 C114 H114 119.7
C114 C115 C116 120.1(3)
C114 C115 H115 119.9
C116 C115 H115 119.9
C117 C116 C115 120.3(3)
C117 C116 H116 119.9
C115 C116 H116 119.9
C116 C117 C118 119.6(3)
C116 C117 H117 120.2
C118 C117 H117 120.2
C117 C118 C113 121.1(3)
C117 C118 H118 119.4
C113 C118 H118 119.4
C122 C121 C126 119.6(2)
C122 C121 P1 122.01(19)
C126 C121 P1 118.39(19)
C123 C122 C121 119.9(3)
C123 C122 H122 120.0
C121 C122 H122 120.0
C124 C123 C122 120.5(3)
C124 C123 H123 119.8
C122 C123 H123 119.8
C123 C124 C125 119.9(3)
C123 C124 H124 120.1
C125 C124 H124 120.1
C126 C125 C124 120.3(3)
C126 C125 H125 119.9
C124 C125 H125 119.9
C125 C126 C121 119.9(3)
C125 C126 H126 120.0
C121 C126 H126 120.0
C132 C131 C136 119.2(2)
C132 C131 P1 122.07(19)
C136 C131 P1 118.75(19)
C131 C132 C133 120.2(2)
C131 C132 H132 119.9
C133 C132 H132 119.9
C134 C133 C132 120.3(3)
C134 C133 H133 119.9
C132 C133 H133 119.9
C133 C134 C135 119.8(2)
C133 C134 H134 120.1
C135 C134 H134 120.1
C136 C135 C134 120.2(3)
C136 C135 H135 119.9
C134 C135 H135 119.9
C135 C136 C131 120.3(2)
C135 C136 H136 119.9
C131 C136 H136 119.9
C142 C141 Al11 117.7(2)
C142 C141 H14A 107.9
Al11 C141 H14A 107.9
C142 C141 H14B 107.9
Al11 C141 H14B 107.9
H14A C141 H14B 107.2
C145 C142 C144 108.6(3)
C145 C142 C143 108.0(3)
C144 C142 C143 108.6(3)
C145 C142 C141 111.1(3)
C144 C142 C141 109.8(2)
C143 C142 C141 110.6(2)
C142 C143 H14C 109.5
C142 C143 H14D 109.5
H14C C143 H14D 109.5
C142 C143 H14E 109.5
H14C C143 H14E 109.5
H14D C143 H14E 109.5
C142 C144 H14F 109.5
C142 C144 H14G 109.5
H14F C144 H14G 109.5
C142 C144 H14H 109.5
H14F C144 H14H 109.5
H14G C144 H14H 109.5
C142 C145 H14I 109.5
C142 C145 H14J 109.5
H14I C145 H14J 109.5
C142 C145 H14K 109.5
H14I C145 H14K 109.5
H14J C145 H14K 109.5
C152 C151 Al11 123.9(2)
C152 C151 H15A 106.4
Al11 C151 H15A 106.4
C152 C151 H15B 106.4
Al11 C151 H15B 106.4
H15A C151 H15B 106.4
C154 C152 C153 109.4(3)
C154 C152 C155 108.4(3)
C153 C152 C155 108.3(3)
C154 C152 C151 109.6(3)
C153 C152 C151 110.5(3)
C155 C152 C151 110.6(3)
C152 C153 H15C 109.5
C152 C153 H15D 109.5
H15C C153 H15D 109.5
C152 C153 H15E 109.5
H15C C153 H15E 109.5
H15D C153 H15E 109.5
C152 C154 H15F 109.5
C152 C154 H15G 109.5
H15F C154 H15G 109.5
C152 C154 H15H 109.5
H15F C154 H15H 109.5
H15G C154 H15H 109.5
C152 C155 H15I 109.5
C152 C155 H15J 109.5
H15I C155 H15J 109.5
C152 C155 H15K 109.5
H15I C155 H15K 109.5
H15J C155 H15K 109.5
C161 Al12 C171 126.53(12)
C161 Al12 P1 107.61(9)
C171 Al12 P1 112.27(8)
C161 Al12 H1 107.0(8)
C171 Al12 H1 108.4(8)
P1 Al12 H1 88.2(9)
C162 C161 Al12 121.53(18)
C162 C161 H16A 106.9
Al12 C161 H16A 106.9
C162 C161 H16B 106.9
Al12 C161 H16B 106.9
H16A C161 H16B 106.7
C165 C162 C164 109.3(3)
C165 C162 C163 108.7(3)
C164 C162 C163 109.0(3)
C165 C162 C161 110.5(2)
C164 C162 C161 108.9(2)
C163 C162 C161 110.4(2)
C162 C163 H16C 109.5
C162 C163 H16D 109.5
H16C C163 H16D 109.5
C162 C163 H16E 109.5
H16C C163 H16E 109.5
H16D C163 H16E 109.5
C162 C164 H16F 109.5
C162 C164 H16G 109.5
H16F C164 H16G 109.5
C162 C164 H16H 109.5
H16F C164 H16H 109.5
H16G C164 H16H 109.5
C162 C165 H16I 109.5
C162 C165 H16J 109.5
H16I C165 H16J 109.5
C162 C165 H16K 109.5
H16I C165 H16K 109.5
H16J C165 H16K 109.5
C172 C171 Al12 118.67(17)
C172 C171 H17A 107.6
Al12 C171 H17A 107.6
C172 C171 H17B 107.6
Al12 C171 H17B 107.6
H17A C171 H17B 107.1
C173 C172 C175 108.9(2)
C173 C172 C174 108.3(2)
C175 C172 C174 109.0(2)
C173 C172 C171 110.3(2)
C175 C172 C171 110.8(2)
C174 C172 C171 109.4(2)
C172 C173 H17C 109.5
C172 C173 H17D 109.5
H17C C173 H17D 109.5
C172 C173 H17E 109.5
H17C C173 H17E 109.5
H17D C173 H17E 109.5
C172 C174 H17F 109.5
C172 C174 H17G 109.5
H17F C174 H17G 109.5
C172 C174 H17H 109.5
H17F C174 H17H 109.5
H17G C174 H17H 109.5
C172 C175 H17I 109.5
C172 C175 H17J 109.5
H17I C175 H17J 109.5
C172 C175 H17K 109.5
H17I C175 H17K 109.5
H17J C175 H17K 109.5
C211 P2 C231 109.30(14)
C211 P2 C221 113.84(13)
C231 P2 C221 106.79(13)
C211 P2 Al22 100.00(9)
C231 P2 Al22 108.70(9)
C221 P2 Al22 117.92(10)
C24A Al21 C251 93.5(3)
C24A Al21 C211 141.2(3)
C251 Al21 C211 120.84(15)
C24A Al21 C241 42.5(3)
C251 Al21 C241 113.16(19)
C211 Al21 C241 102.61(15)
C24A Al21 C25A 125.1(3)
C251 Al21 C25A 37.6(2)
C211 Al21 C25A 93.5(2)
C241 Al21 C25A 149.9(3)
C24A Al21 H2 84.5(9)
C251 Al21 H2 114.6(9)
C211 Al21 H2 95.5(9)
C241 Al21 H2 108.1(9)
C25A Al21 H2 95.2(9)
C26A Al22 C271 118.6(3)
C26A Al22 C27A 81.7(3)
C271 Al22 C27A 50.1(2)
C26A Al22 C261 28.9(2)
C271 Al22 C261 146.8(2)
C27A Al22 C261 107.8(3)
C26A Al22 P2 121.2(3)
C271 Al22 P2 109.52(15)
C27A Al22 P2 107.6(3)
C261 Al22 P2 100.58(15)
C26A Al22 H2 116.5(10)
C271 Al22 H2 96.0(9)
C27A Al22 H2 145.4(10)
C261 Al22 H2 98.7(9)
P2 Al22 H2 88.3(9)
C212 C211 P2 127.1(2)
C212 C211 Al21 119.2(2)
P2 C211 Al21 113.13(15)
C211 C212 C213 133.0(3)
C211 C212 H212 113.5
C213 C212 H212 113.5
C218 C213 C214 118.6(3)
C218 C213 C212 118.6(3)
C214 C213 C212 122.8(3)
C215 C214 C213 120.1(3)
C215 C214 H214 120.0
C213 C214 H214 120.0
C216 C215 C214 120.5(3)
C216 C215 H215 119.7
C214 C215 H215 119.7
C215 C216 C217 120.2(3)
C215 C216 H216 119.9
C217 C216 H216 119.9
C216 C217 C218 119.5(3)
C216 C217 H217 120.3
C218 C217 H217 120.3
C217 C218 C213 121.1(3)
C217 C218 H218 119.5
C213 C218 H218 119.5
C226 C221 C222 119.1(3)
C226 C221 P2 118.1(2)
C222 C221 P2 122.8(2)
C223 C222 C221 120.0(3)
C223 C222 H222 120.0
C221 C222 H222 120.0
C224 C223 C222 120.5(3)
C224 C223 H223 119.7
C222 C223 H223 119.7
C223 C224 C225 120.0(3)
C223 C224 H224 120.0
C225 C224 H224 120.0
C224 C225 C226 120.0(3)
C224 C225 H225 120.0
C226 C225 H225 120.0
C221 C226 C225 120.4(3)
C221 C226 H226 119.8
C225 C226 H226 119.8
C232 C231 C236 118.9(3)
C232 C231 P2 121.9(2)
C236 C231 P2 119.1(2)
C231 C232 C233 120.4(3)
C231 C232 H232 119.8
C233 C232 H232 119.8
C234 C233 C232 120.0(3)
C234 C233 H233 120.0
C232 C233 H233 120.0
C235 C234 C233 120.3(3)
C235 C234 H234 119.9
C233 C234 H234 119.9
C234 C235 C236 119.9(3)
C234 C235 H235 120.1
C236 C235 H235 120.1
C235 C236 C231 120.5(3)
C235 C236 H236 119.8
C231 C236 H236 119.8
C242 C241 Al21 124.0(4)
C242 C241 H24A 106.3
Al21 C241 H24A 106.3
C242 C241 H24B 106.3
Al21 C241 H24B 106.3
H24A C241 H24B 106.4
C245 C242 C244 108.1(6)
C245 C242 C241 110.3(5)
C244 C242 C241 110.5(5)
C245 C242 C243 109.3(5)
C244 C242 C243 109.1(5)
C241 C242 C243 109.4(5)
C24B C24A Al21 109.2(6)
C24B C24A H24L 109.8
Al21 C24A H24L 109.8
C24B C24A H24M 109.8
Al21 C24A H24M 109.8
H24L C24A H24M 108.3
C24E C24B C24D 110.8(10)
C24E C24B C24C 110.9(11)
C24D C24B C24C 110.2(11)
C24E C24B C24A 108.6(9)
C24D C24B C24A 106.9(9)
C24C C24B C24A 109.3(9)
C24B C24C H24N 109.5
C24B C24C H24O 109.5
H24N C24C H24O 109.5
C24B C24C H24P 109.5
H24N C24C H24P 109.5
H24O C24C H24P 109.5
C24B C24D H24Q 109.5
C24B C24D H24R 109.5
H24Q C24D H24R 109.5
C24B C24D H24S 109.5
H24Q C24D H24S 109.5
H24R C24D H24S 109.5
C24B C24E H24T 109.5
C24B C24E H24U 109.5
H24T C24E H24U 109.5
C24B C24E H24V 109.5
H24T C24E H24V 109.5
H24U C24E H24V 109.5
C252 C251 Al21 120.7(4)
C252 C251 H25A 107.1
Al21 C251 H25A 107.1
C252 C251 H25B 107.1
Al21 C251 H25B 107.1
H25A C251 H25B 106.8
C253 C252 C254 110.4(7)
C253 C252 C255 108.2(7)
C254 C252 C255 109.3(6)
C253 C252 C251 109.7(6)
C254 C252 C251 109.4(6)
C255 C252 C251 109.8(6)
C25B C25A Al21 126.1(7)
C25B C25A H25L 105.8
Al21 C25A H25L 105.8
C25B C25A H25M 105.8
Al21 C25A H25M 105.8
H25L C25A H25M 106.2
C25A C25B C25E 111.9(10)
C25A C25B C25C 110.8(12)
C25E C25B C25C 109.8(12)
C25A C25B C25D 111.2(10)
C25E C25B C25D 106.5(10)
C25C C25B C25D 106.4(12)
C262 C261 Al22 119.8(5)
C262 C261 H26A 107.4
Al22 C261 H26A 107.4
C262 C261 H26B 107.4
Al22 C261 H26B 107.4
H26A C261 H26B 106.9
C261 C262 C265 110.9(7)
C261 C262 C263 111.2(8)
C265 C262 C263 108.8(9)
C261 C262 C264 110.2(8)
C265 C262 C264 107.4(7)
C263 C262 C264 108.3(10)
C26B C26A Al22 123.0(6)
C26B C26A H26L 106.6
Al22 C26A H26L 106.6
C26B C26A H26M 106.6
Al22 C26A H26M 106.6
H26L C26A H26M 106.6
C26E C26B C26C 110.6(10)
C26E C26B C26D 108.6(12)
C26C C26B C26D 108.9(12)
C26E C26B C26A 109.5(9)
C26C C26B C26A 109.0(9)
C26D C26B C26A 110.2(12)
C272 C271 Al22 118.7(5)
C272 C271 H27A 107.6
Al22 C271 H27A 107.6
C272 C271 H27B 107.6
Al22 C271 H27B 107.6
H27A C271 H27B 107.1
C273 C272 C274 111.5(7)
C273 C272 C271 110.1(5)
C274 C272 C271 111.1(6)
C273 C272 C275 108.4(7)
C274 C272 C275 106.3(7)
C271 C272 C275 109.3(7)
C27B C27A Al22 112.0(7)
C27B C27A H27L 109.2
Al22 C27A H27L 109.2
C27B C27A H27M 109.2
Al22 C27A H27M 109.2
H27L C27A H27M 107.9
C27E C27B C27D 108.7(10)
C27E C27B C27C 109.1(9)
C27D C27B C27C 109.8(10)
C27E C27B C27A 110.6(10)
C27D C27B C27A 109.9(9)
C27C C27B C27A 108.8(9)

loop_
_geom_bond_atom_site_label_1
_geom_bond_atom_site_label_2
_geom_bond_distance
P1 C111 1.804(2)
P1 C131 1.820(2)
P1 C121 1.834(2)
P1 Al12 2.4759(9)
Al11 C141 1.983(3)
Al11 C151 1.984(3)
Al11 C111 2.009(2)
Al11 H1 1.76(2)
C111 C112 1.343(3)
C112 C113 1.478(3)
C112 H112 0.9600
C113 C118 1.386(4)
C113 C114 1.394(4)
C114 C115 1.376(4)
C114 H114 0.9600
C115 C116 1.379(5)
C115 H115 0.9600
C116 C117 1.376(5)
C116 H116 0.9600
C117 C118 1.379(4)
C117 H117 0.9600
C118 H118 0.9600
C121 C122 1.390(4)
C121 C126 1.392(4)
C122 C123 1.381(4)
C122 H122 0.9600
C123 C124 1.377(5)
C123 H123 0.9600
C124 C125 1.383(5)
C124 H124 0.9600
C125 C126 1.381(4)
C125 H125 0.9600
C126 H126 0.9600
C131 C132 1.380(4)
C131 C136 1.398(3)
C132 C133 1.385(4)
C132 H132 0.9600
C133 C134 1.374(4)
C133 H133 0.9600
C134 C135 1.386(4)
C134 H134 0.9600
C135 C136 1.370(4)
C135 H135 0.9600
C136 H136 0.9600
C141 C142 1.549(4)
C141 H14A 0.9600
C141 H14B 0.9600
C142 C145 1.505(5)
C142 C144 1.507(4)
C142 C143 1.508(5)
C143 H14C 0.9599
C143 H14D 0.9599
C143 H14E 0.9599
C144 H14F 0.9599
C144 H14G 0.9599
C144 H14H 0.9599
C145 H14I 0.9599
C145 H14J 0.9599
C145 H14K 0.9599
C151 C152 1.532(4)
C151 H15A 0.9600
C151 H15B 0.9600
C152 C154 1.521(5)
C152 C153 1.521(5)
C152 C155 1.527(4)
C153 H15C 0.9599
C153 H15D 0.9599
C153 H15E 0.9599
C154 H15F 0.9599
C154 H15G 0.9599
C154 H15H 0.9599
C155 H15I 0.9599
C155 H15J 0.9599
C155 H15K 0.9599
Al12 C161 1.980(3)
Al12 C171 1.980(3)
Al12 H1 1.66(2)
C161 C162 1.548(3)
C161 H16A 0.9600
C161 H16B 0.9600
C162 C165 1.522(4)
C162 C164 1.524(4)
C162 C163 1.524(4)
C163 H16C 0.9599
C163 H16D 0.9599
C163 H16E 0.9599
C164 H16F 0.9599
C164 H16G 0.9599
C164 H16H 0.9599
C165 H16I 0.9599
C165 H16J 0.9599
C165 H16K 0.9599
C171 C172 1.552(4)
C171 H17A 0.9600
C171 H17B 0.9600
C172 C173 1.523(4)
C172 C175 1.529(4)
C172 C174 1.535(4)
C173 H17C 0.9599
C173 H17D 0.9599
C173 H17E 0.9599
C174 H17F 0.9599
C174 H17G 0.9599
C174 H17H 0.9599
C175 H17I 0.9599
C175 H17J 0.9599
C175 H17K 0.9599
P2 C211 1.810(3)
P2 C231 1.817(3)
P2 C221 1.827(3)
P2 Al22 2.4768(11)
Al21 C24A 1.816(7)
Al21 C251 1.984(4)
Al21 C211 2.006(3)
Al21 C241 2.094(4)
Al21 C25A 2.132(7)
Al21 H2 1.74(3)
Al22 C26A 1.849(5)
Al22 C271 2.046(5)
Al22 C27A 2.069(8)
Al22 C261 2.103(5)
Al22 H2 1.68(3)
C211 C212 1.336(4)
C212 C213 1.482(4)
C212 H212 0.9600
C213 C218 1.390(5)
C213 C214 1.391(4)
C214 C215 1.388(4)
C214 H214 0.9600
C215 C216 1.374(5)
C215 H215 0.9600
C216 C217 1.380(5)
C216 H216 0.9600
C217 C218 1.387(4)
C217 H217 0.9600
C218 H218 0.9600
C221 C226 1.384(4)
C221 C222 1.388(4)
C222 C223 1.388(4)
C222 H222 0.9600
C223 C224 1.367(5)
C223 H223 0.9600
C224 C225 1.380(5)
C224 H224 0.9600
C225 C226 1.386(4)
C225 H225 0.9600
C226 H226 0.9600
C231 C232 1.383(4)
C231 C236 1.398(4)
C232 C233 1.387(5)
C232 H232 0.9600
C233 C234 1.380(5)
C233 H233 0.9600
C234 C235 1.376(5)
C234 H234 0.9600
C235 C236 1.382(5)
C235 H235 0.9600
C236 H236 0.9600
C241 C242 1.535(7)
C241 H24A 0.9600
C241 H24B 0.9600
C242 C245 1.517(8)
C242 C244 1.531(8)
C242 C243 1.538(8)
C243 H24C 0.9599
C243 H24D 0.9599
C243 H24E 0.9599
C244 H24F 0.9599
C244 H24G 0.9599
C244 H24H 0.9599
C245 H24I 0.9599
C245 H24J 0.9599
C245 H24K 0.9599
C24A C24B 1.557(12)
C24A H24L 0.9600
C24A H24M 0.9600
C24B C24E 1.495(11)
C24B C24D 1.519(12)
C24B C24C 1.534(12)
C24C H24N 0.9599
C24C H24O 0.9599
C24C H24P 0.9599
C24D H24Q 0.9599
C24D H24R 0.9599
C24D H24S 0.9599
C24E H24T 0.9599
C24E H24U 0.9599
C24E H24V 0.9599
C251 C252 1.534(9)
C251 H25A 0.9600
C251 H25B 0.9600
C252 C253 1.528(8)
C252 C254 1.528(9)
C252 C255 1.531(8)
C253 H25C 0.9599
C253 H25D 0.9599
C253 H25E 0.9599
C254 H25F 0.9599
C254 H25G 0.9599
C254 H25H 0.9599
C255 H25I 0.9599
C255 H25J 0.9599
C255 H25K 0.9599
C25A C25B 1.512(12)
C25A H25L 0.9600
C25A H25M 0.9600
C25B C25E 1.523(13)
C25B C25C 1.526(14)
C25B C25D 1.558(13)
C25C H25N 0.9599
C25C H25O 0.9599
C25C H25P 0.9599
C25D H25Q 0.9599
C25D H25R 0.9599
C25D H25S 0.9599
C25E H25T 0.9599
C25E H25U 0.9599
C25E H25V 0.9599
C261 C262 1.524(10)
C261 H26A 0.9600
C261 H26B 0.9600
C262 C265 1.527(10)
C262 C263 1.538(11)
C262 C264 1.549(10)
C263 H26C 0.9599
C263 H26D 0.9599
C263 H26E 0.9599
C264 H26F 0.9599
C264 H26G 0.9599
C264 H26H 0.9599
C265 H26I 0.9599
C265 H26J 0.9599
C265 H26K 0.9599
C26A C26B 1.550(12)
C26A H26L 0.9600
C26A H26M 0.9600
C26B C26E 1.514(12)
C26B C26C 1.531(13)
C26B C26D 1.540(13)
C26C H26N 0.9599
C26C H26O 0.9599
C26C H26P 0.9599
C26D H26Q 0.9599
C26D H26R 0.9599
C26D H26S 0.9599
C26E H26T 0.9599
C26E H26U 0.9599
C26E H26V 0.9599
C271 C272 1.539(8)
C271 H27A 0.9600
C271 H27B 0.9600
C272 C273 1.507(9)
C272 C274 1.514(9)
C272 C275 1.544(10)
C273 H27C 0.9599
C273 H27D 0.9599
C273 H27E 0.9599
C274 H27F 0.9599
C274 H27G 0.9599
C274 H27H 0.9599
C275 H27I 0.9599
C275 H27J 0.9599
C275 H27K 0.9599
C27A C27B 1.552(12)
C27A H27L 0.9600
C27A H27M 0.9600
C27B C27E 1.518(13)
C27B C27D 1.532(13)
C27B C27C 1.537(13)
C27C H27N 0.9599
C27C H27O 0.9599
C27C H27P 0.9599
C27D H27Q 0.9599
C27D H27R 0.9599
C27D H27S 0.9599
C27E H27T 0.9599
C27E H27U 0.9599
C27E H27V 0.9599

loop_
_geom_torsion_atom_site_label_1
_geom_torsion_atom_site_label_2
_geom_torsion_atom_site_label_3
_geom_torsion_atom_site_label_4
_geom_torsion
C131 P1 C111 C112 96.6(2)
C121 P1 C111 C112 -21.4(3)
Al12 P1 C111 C112 -146.9(2)
C131 P1 C111 Al11 -89.51(13)
C121 P1 C111 Al11 152.49(12)
Al12 P1 C111 Al11 26.92(12)
C141 Al11 C111 C112 -107.1(2)
C151 Al11 C111 C112 32.9(3)
C141 Al11 C111 P1 78.56(15)
C151 Al11 C111 P1 -141.39(13)
P1 C111 C112 C113 -7.0(4)
Al11 C111 C112 C113 179.6(2)
C111 C112 C113 C118 140.4(3)
C111 C112 C113 C114 -40.6(4)
C118 C113 C114 C115 -1.7(4)
C112 C113 C114 C115 179.2(3)
C113 C114 C115 C116 -0.1(5)
C114 C115 C116 C117 1.5(6)
C115 C116 C117 C118 -1.0(6)
C116 C117 C118 C113 -0.9(5)
C114 C113 C118 C117 2.3(4)
C112 C113 C118 C117 -178.6(3)
C111 P1 C121 C122 136.7(2)
C131 P1 C121 C122 17.1(3)
Al12 P1 C121 C122 -107.0(2)
C111 P1 C121 C126 -45.8(3)
C131 P1 C121 C126 -165.4(2)
Al12 P1 C121 C126 70.4(2)
C126 C121 C122 C123 -0.2(4)
P1 C121 C122 C123 177.3(3)
C121 C122 C123 C124 0.4(5)
C122 C123 C124 C125 -0.2(6)
C123 C124 C125 C126 -0.1(6)
C124 C125 C126 C121 0.4(5)
C122 C121 C126 C125 -0.2(4)
P1 C121 C126 C125 -177.8(2)
C111 P1 C131 C132 -17.0(2)
C121 P1 C131 C132 106.1(2)
Al12 P1 C131 C132 -126.18(19)
C111 P1 C131 C136 162.94(18)
C121 P1 C131 C136 -74.0(2)
Al12 P1 C131 C136 53.72(19)
C136 C131 C132 C133 0.5(4)
P1 C131 C132 C133 -179.6(2)
C131 C132 C133 C134 1.4(4)
C132 C133 C134 C135 -1.6(4)
C133 C134 C135 C136 -0.1(4)
C134 C135 C136 C131 2.0(4)
C132 C131 C136 C135 -2.2(4)
P1 C131 C136 C135 177.91(19)
C151 Al11 C141 C142 -54.6(2)
C111 Al11 C141 C142 84.7(2)
Al11 C141 C142 C145 -163.4(3)
Al11 C141 C142 C144 76.4(3)
Al11 C141 C142 C143 -43.4(4)
C141 Al11 C151 C152 -153.5(2)
C111 Al11 C151 C152 68.9(3)
Al11 C151 C152 C154 -56.9(4)
Al11 C151 C152 C153 63.7(3)
Al11 C151 C152 C155 -176.4(3)
C111 P1 Al12 C161 91.30(11)
C131 P1 Al12 C161 -154.01(11)
C121 P1 Al12 C161 -32.46(12)
C111 P1 Al12 C171 -125.11(12)
C131 P1 Al12 C171 -10.42(12)
C121 P1 Al12 C171 111.14(12)
C171 Al12 C161 C162 -41.7(3)
P1 Al12 C161 C162 95.2(2)
Al12 C161 C162 C165 -50.8(3)
Al12 C161 C162 C164 -170.9(3)
Al12 C161 C162 C163 69.4(3)
C161 Al12 C171 C172 -80.7(2)
P1 Al12 C171 C172 144.04(18)
Al12 C171 C172 C173 -73.3(3)
Al12 C171 C172 C175 47.4(3)
Al12 C171 C172 C174 167.6(2)
C211 P2 Al22 C26A -134.1(3)
C231 P2 Al22 C26A -19.6(3)
C221 P2 Al22 C26A 102.0(3)
C211 P2 Al22 C271 82.02(17)
C231 P2 Al22 C271 -163.53(17)
C221 P2 Al22 C271 -41.89(18)
C211 P2 Al22 C27A 135.0(3)
C231 P2 Al22 C27A -110.5(2)
C221 P2 Al22 C27A 11.1(3)
C211 P2 Al22 C261 -112.3(2)
C231 P2 Al22 C261 2.2(2)
C221 P2 Al22 C261 123.8(2)
C231 P2 C211 C212 96.9(3)
C221 P2 C211 C212 -22.4(3)
Al22 P2 C211 C212 -149.1(3)
C231 P2 C211 Al21 -92.35(17)
C221 P2 C211 Al21 148.35(15)
Al22 P2 C211 Al21 21.65(16)
C24A Al21 C211 C212 -121.2(5)
C251 Al21 C211 C212 27.7(3)
C241 Al21 C211 C212 -99.4(3)
C25A Al21 C211 C212 55.0(3)
C24A Al21 C211 P2 67.3(4)
C251 Al21 C211 P2 -143.89(19)
C241 Al21 C211 P2 89.0(2)
C25A Al21 C211 P2 -116.5(3)
P2 C211 C212 C213 -6.5(6)
Al21 C211 C212 C213 -176.8(3)
C211 C212 C213 C218 139.0(4)
C211 C212 C213 C214 -39.7(6)
C218 C213 C214 C215 -1.5(5)
C212 C213 C214 C215 177.2(3)
C213 C214 C215 C216 -0.1(5)
C214 C215 C216 C217 0.9(6)
C215 C216 C217 C218 -0.2(6)
C216 C217 C218 C213 -1.5(5)
C214 C213 C218 C217 2.3(5)
C212 C213 C218 C217 -176.4(3)
C211 P2 C221 C226 -49.0(3)
C231 P2 C221 C226 -169.8(2)
Al22 P2 C221 C226 67.6(2)
C211 P2 C221 C222 132.1(3)
C231 P2 C221 C222 11.4(3)
Al22 P2 C221 C222 -111.2(3)
C226 C221 C222 C223 -0.1(5)
P2 C221 C222 C223 178.8(3)
C221 C222 C223 C224 0.1(6)
C222 C223 C224 C225 -0.2(6)
C223 C224 C225 C226 0.3(5)
C222 C221 C226 C225 0.1(4)
P2 C221 C226 C225 -178.8(2)
C224 C225 C226 C221 -0.2(5)
C211 P2 C231 C232 -9.2(3)
C221 P2 C231 C232 114.3(2)
Al22 P2 C231 C232 -117.5(2)
C211 P2 C231 C236 166.5(2)
C221 P2 C231 C236 -69.9(2)
Al22 P2 C231 C236 58.3(2)
C236 C231 C232 C233 -0.7(4)
P2 C231 C232 C233 175.1(2)
C231 C232 C233 C234 1.0(5)
C232 C233 C234 C235 -0.1(5)
C233 C234 C235 C236 -1.1(5)
C234 C235 C236 C231 1.4(5)
C232 C231 C236 C235 -0.5(4)
P2 C231 C236 C235 -176.4(2)
C24A Al21 C241 C242 -35.9(5)
C251 Al21 C241 C242 32.4(5)
C211 Al21 C241 C242 164.2(4)
C25A Al21 C241 C242 43.4(7)
Al21 C241 C242 C245 49.2(7)
Al21 C241 C242 C244 168.7(5)
Al21 C241 C242 C243 -71.1(6)
C251 Al21 C24A C24B -85.8(6)
C211 Al21 C24A C24B 67.7(8)
C241 Al21 C24A C24B 35.3(6)
C25A Al21 C24A C24B -107.7(7)
Al21 C24A C24B C24E 168.3(8)
Al21 C24A C24B C24D -72.1(9)
Al21 C24A C24B C24C 47.1(11)
C24A Al21 C251 C252 -116.5(5)
C211 Al21 C251 C252 82.5(5)
C241 Al21 C251 C252 -155.4(4)
C25A Al21 C251 C252 33.6(5)
Al21 C251 C252 C253 63.1(7)
Al21 C251 C252 C254 -58.1(6)
Al21 C251 C252 C255 -178.1(4)
C24A Al21 C25A C25B -13.4(11)
C251 Al21 C25A C25B -50.9(9)
C211 Al21 C25A C25B 169.5(9)
C241 Al21 C25A C25B -67.6(11)
Al21 C25A C25B C25E 56.3(14)
Al21 C25A C25B C25C -66.7(14)
Al21 C25A C25B C25D 175.2(7)
C26A Al22 C261 C262 -54.4(7)
C271 Al22 C261 C262 -38.3(8)
C27A Al22 C261 C262 -80.6(7)
P2 Al22 C261 C262 166.8(6)
Al22 C261 C262 C265 89.6(8)
Al22 C261 C262 C263 -31.6(11)
Al22 C261 C262 C264 -151.6(6)
C271 Al22 C26A C26B -118.3(9)
C27A Al22 C26A C26B -153.4(9)
C261 Al22 C26A C26B 51.7(9)
P2 Al22 C26A C26B 100.9(8)
Al22 C26A C26B C26E 171.7(7)
Al22 C26A C26B C26C -67.2(12)
Al22 C26A C26B C26D 52.3(14)
C26A Al22 C271 C272 -43.2(5)
C27A Al22 C271 C272 4.8(5)
C261 Al22 C271 C272 -51.9(6)
P2 Al22 C271 C272 101.8(5)
Al22 C271 C272 C273 -50.7(8)
Al22 C271 C272 C274 73.3(8)
Al22 C271 C272 C275 -169.7(5)
C26A Al22 C27A C27B 129.0(8)
C271 Al22 C27A C27B -9.8(6)
C261 Al22 C27A C27B 141.5(7)
P2 Al22 C27A C27B -110.8(7)
Al22 C27A C27B C27E -178.3(8)
Al22 C27A C27B C27D -58.3(11)
Al22 C27A C27B C27C 61.9(10)
